data_4316294
loop_
_publ_author_name
'Fergus R. Knight'
'Amy L. Fuller'
'Michael B\"uhl'
'Alexandra M. Z. Slawin'
'J. Derek Woollins'

_publ_section_title
;
 Hypervalent Adducts of Chalcogen-Containing peri-Substituted
 Naphthalenes; Reactions of Sulfur, Selenium, and Tellurium with
 Dihalogens
;
_journal_name_full 'Inorganic Chemistry'
_journal_page_first 7577
_journal_page_last 7596
_journal_paper_doi 10.1021/ic101086h
_journal_volume 49
_journal_year 2010
_chemical_formula_moiety 'C22 H12 Br4 S2 '
_chemical_formula_sum 'C22 H12 Br4 S2'
_chemical_formula_weight 660.07
_space_group_IT_number 15
_symmetry_cell_setting monoclinic
_symmetry_Int_Tables_number 15
_symmetry_space_group_name_Hall '-C 2yc'
_symmetry_space_group_name_H-M 'C 1 2/c 1'
_cell_angle_alpha 90.0000
_cell_angle_beta 92.729(11)
_cell_angle_gamma 90.0000
_cell_formula_units_Z 8
_cell_length_a 32.535(13)
_cell_length_b 5.4833(18)
_cell_length_c 27.215(9)
_cell_measurement_reflns_used 5417
_cell_measurement_temperature 125.1
_cell_measurement_theta_max 26.4
_cell_measurement_theta_min 2.0
_cell_volume 4850(3)
_computing_cell_refinement CrystalClear
_computing_data_collection CrystalClear
_computing_data_reduction CrystalStructure
_computing_publication_material 'CrystalStructure 3.8'
_computing_structure_refinement SHELXL
_computing_structure_solution SHELXS97
_diffrn_ambient_temperature 125
_diffrn_detector_area_resol_mean 14.63
_diffrn_measured_fraction_theta_full 0.996
_diffrn_measured_fraction_theta_max 0.996
_diffrn_measurement_device_type 'Rigaku Saturn'
_diffrn_measurement_method \w
_diffrn_radiation_type 'Mo K\a'
_diffrn_radiation_wavelength 0.71075
_diffrn_reflns_av_R_equivalents 0.068
_diffrn_reflns_limit_h_max 39
_diffrn_reflns_limit_h_min -40
_diffrn_reflns_limit_k_max 6
_diffrn_reflns_limit_k_min -5
_diffrn_reflns_limit_l_max 31
_diffrn_reflns_limit_l_min -33
_diffrn_reflns_number 13347
_diffrn_reflns_theta_full 25.00
_diffrn_reflns_theta_max 25.00
_exptl_absorpt_coefficient_mu 6.837
_exptl_absorpt_correction_T_max 0.664
_exptl_absorpt_correction_T_min 0.406
_exptl_absorpt_correction_type multi-scan
_exptl_absorpt_process_details 'Jacobson, R. (1998) Private communication'
_exptl_crystal_colour yellow
_exptl_crystal_density_diffrn 1.808
_exptl_crystal_density_method 'not measured'
_exptl_crystal_description prism
_exptl_crystal_F_000 2528.00
_exptl_crystal_size_max 0.12
_exptl_crystal_size_mid 0.06
_exptl_crystal_size_min 0.06
_refine_diff_density_max 2.78
_refine_diff_density_min -1.00
_refine_ls_extinction_method none
_refine_ls_goodness_of_fit_ref 1.206
_refine_ls_hydrogen_treatment refall
_refine_ls_number_parameters 254
_refine_ls_number_reflns 4268
_refine_ls_R_factor_gt 0.0866
_refine_ls_shift/su_max 0.0010
_refine_ls_structure_factor_coef Fsqd
_refine_ls_weighting_details 'w = 1/[\s^2^(Fo^2^)+(0.1236P)^2^+76.1923P] where P=(Fo^2^+2Fc^2^)/3'
_refine_ls_weighting_scheme calc
_refine_ls_wR_factor_ref 0.2732
_reflns_number_gt 3398
_reflns_number_total 4268
_reflns_threshold_expression F^2^>2.0\s(F^2^)
_cod_data_source_file ic101086h_si_001.cif
_cod_data_source_block '__FKDW164-3'
_cod_original_formula_sum 'C22 H12 Br4 S2 '
_cod_database_code 4316294

loop_
_symmetry_equiv_pos_site_id
_symmetry_equiv_pos_as_xyz
1 +X,+Y,+Z
2 -X,+Y,1/2-Z
3 -X,-Y,-Z
4 +X,-Y,1/2+Z
5 1/2+X,1/2+Y,+Z
6 1/2-X,1/2+Y,1/2-Z
7 1/2-X,1/2-Y,-Z
8 1/2+X,1/2-Y,1/2+Z

loop_
_atom_site_label
_atom_site_type_symbol
_atom_site_fract_x
_atom_site_fract_y
_atom_site_fract_z
_atom_site_U_iso_or_equiv
_atom_site_adp_type
_atom_site_occupancy
_atom_site_symmetry_multiplicity
_atom_site_calc_flag
_atom_site_refinement_flags
_atom_site_disorder_assembly
_atom_site_disorder_group
Br(4) Br 0.17160(4) -0.3145(2) 0.32090(4) 0.0350(3) Uani 1.00 1 d . . .
Br(8) Br 0.27134(4) -0.1976(2) 0.09101(5) 0.0408(4) Uani 1.00 1 d . . .
Br(14) Br -0.05957(5) 0.6455(3) 0.17962(6) 0.0600(5) Uani 1.00 1 d . . .
Br(20) Br 0.10946(5) -0.2465(3) -0.08863(6) 0.0643(5) Uani 1.00 1 d . . .
S(1) S 0.12922(10) 0.4072(5) 0.13632(12) 0.0356(7) Uani 1.00 1 d . . .
S(2) S 0.20714(10) 0.2497(5) 0.09643(12) 0.0350(7) Uani 1.00 1 d . . .
C(1) C 0.1463(3) 0.221(2) 0.1871(4) 0.028(2) Uani 1.00 1 d . . .
C(2) C 0.1265(3) 0.237(2) 0.2301(4) 0.031(2) Uani 1.00 1 d . . .
C(3) C 0.1341(3) 0.082(2) 0.2698(4) 0.030(2) Uani 1.00 1 d . . .
C(4) C 0.1630(3) -0.099(2) 0.2666(3) 0.027(2) Uani 1.00 1 d . . .
C(5) C 0.1866(3) -0.121(2) 0.2244(4) 0.026(2) Uani 1.00 1 d . . .
C(6) C 0.2177(3) -0.306(2) 0.2216(5) 0.036(2) Uani 1.00 1 d . . .
C(7) C 0.2400(3) -0.328(2) 0.1817(4) 0.034(2) Uani 1.00 1 d . . .
C(8) C 0.2359(3) -0.159(2) 0.1438(3) 0.030(2) Uani 1.00 1 d . . .
C(9) C 0.2063(3) 0.0260(19) 0.1438(3) 0.027(2) Uani 1.00 1 d . . .
C(10) C 0.1796(3) 0.049(2) 0.1839(4) 0.026(2) Uani 1.00 1 d . . .
C(11) C 0.0780(3) 0.467(2) 0.1506(4) 0.030(2) Uani 1.00 1 d . . .
C(12) C 0.0466(4) 0.313(2) 0.1353(6) 0.051(3) Uani 1.00 1 d . . .
C(13) C 0.0056(4) 0.358(2) 0.1442(5) 0.048(3) Uani 1.00 1 d . . .
C(14) C -0.0033(4) 0.573(2) 0.1684(4) 0.041(3) Uani 1.00 1 d . . .
C(15) C 0.0273(4) 0.736(2) 0.1850(5) 0.042(3) Uani 1.00 1 d . . .
C(16) C 0.0668(4) 0.681(2) 0.1761(4) 0.038(3) Uani 1.00 1 d . . .
C(17) C 0.1805(3) 0.101(2) 0.0464(4) 0.031(2) Uani 1.00 1 d . . .
C(18) C 0.1562(4) -0.103(2) 0.0532(4) 0.042(3) Uani 1.00 1 d . . .
C(19) C 0.1357(4) -0.205(2) 0.0114(6) 0.055(3) Uani 1.00 1 d . . .
C(20) C 0.1378(4) -0.100(2) -0.0337(4) 0.045(3) Uani 1.00 1 d . . .
C(21) C 0.1621(4) 0.100(2) -0.0394(4) 0.048(3) Uani 1.00 1 d . . .
C(22) C 0.1835(4) 0.205(2) -0.0002(4) 0.048(3) Uani 1.00 1 d . . .
H(2) H 0.1063 0.3605 0.2329 0.037 Uiso 1.00 1 c R . .
H(3) H 0.1195 0.1009 0.2989 0.036 Uiso 1.00 1 c R . .
H(6) H 0.2226 -0.4147 0.2484 0.044 Uiso 1.00 1 c R . .
H(7) H 0.2587 -0.4600 0.1793 0.041 Uiso 1.00 1 c R . .
H(12) H 0.0533 0.1692 0.1179 0.062 Uiso 1.00 1 c R . .
H(13) H -0.0154 0.2464 0.1342 0.058 Uiso 1.00 1 c R . .
H(15) H 0.0206 0.8815 0.2020 0.050 Uiso 1.00 1 c R . .
H(16) H 0.0879 0.7894 0.1875 0.046 Uiso 1.00 1 c R . .
H(18) H 0.1535 -0.1707 0.0849 0.050 Uiso 1.00 1 c R . .
H(19) H 0.1202 -0.3502 0.0147 0.066 Uiso 1.00 1 c R . .
H(21) H 0.1644 0.1677 -0.0713 0.058 Uiso 1.00 1 c R . .
H(22) H 0.2001 0.3449 -0.0046 0.057 Uiso 1.00 1 c R . .

loop_
_atom_site_aniso_label
_atom_site_aniso_U_11
_atom_site_aniso_U_22
_atom_site_aniso_U_33
_atom_site_aniso_U_12
_atom_site_aniso_U_13
_atom_site_aniso_U_23
Br(4) 0.0378(7) 0.0377(7) 0.0292(6) -0.0011(5) -0.0000(5) 0.0073(5)
Br(8) 0.0369(7) 0.0459(8) 0.0408(7) -0.0022(5) 0.0123(5) -0.0077(5)
Br(14) 0.0370(8) 0.0805(11) 0.0625(10) 0.0126(7) 0.0025(6) -0.0066(8)
Br(20) 0.0558(10) 0.0997(13) 0.0363(8) 0.0070(8) -0.0100(7) -0.0135(7)
S(1) 0.0329(16) 0.0355(16) 0.0383(16) 0.0029(13) 0.0013(13) 0.0098(13)
S(2) 0.0421(18) 0.0318(15) 0.0316(16) -0.0076(13) 0.0082(13) 0.0014(12)
C(1) 0.027(6) 0.025(5) 0.032(6) -0.010(4) 0.003(4) -0.000(4)
C(2) 0.033(6) 0.037(6) 0.023(5) 0.013(5) 0.005(4) -0.000(4)
C(3) 0.028(6) 0.033(6) 0.030(6) -0.005(5) 0.004(4) -0.009(4)
C(4) 0.015(5) 0.044(6) 0.021(5) -0.003(5) -0.001(4) -0.007(4)
C(5) 0.017(5) 0.027(5) 0.034(6) -0.004(4) -0.006(4) -0.001(4)
C(6) 0.030(6) 0.038(6) 0.041(7) -0.005(5) -0.001(5) 0.000(5)
C(7) 0.032(6) 0.030(6) 0.039(7) 0.006(5) -0.007(5) -0.004(5)
C(8) 0.028(6) 0.042(6) 0.018(5) -0.009(5) -0.009(4) 0.000(4)
C(9) 0.034(6) 0.023(5) 0.024(5) -0.008(4) -0.001(4) -0.001(4)
C(10) 0.019(5) 0.033(6) 0.027(5) -0.007(4) 0.001(4) 0.004(4)
C(11) 0.029(6) 0.033(6) 0.029(6) 0.007(5) -0.004(4) 0.005(4)
C(12) 0.044(8) 0.040(7) 0.069(10) 0.016(6) -0.004(7) -0.009(7)
C(13) 0.043(8) 0.053(8) 0.048(8) -0.008(7) -0.008(6) -0.006(6)
C(14) 0.037(7) 0.050(8) 0.036(7) 0.008(6) -0.010(5) 0.013(6)
C(15) 0.041(7) 0.034(6) 0.049(8) 0.012(6) 0.002(6) -0.008(5)
C(16) 0.039(7) 0.034(6) 0.042(7) -0.002(5) -0.007(5) -0.005(5)
C(17) 0.044(7) 0.030(6) 0.019(5) 0.011(5) 0.004(4) 0.008(4)
C(18) 0.046(7) 0.046(7) 0.031(6) -0.005(6) -0.010(5) 0.006(5)
C(19) 0.052(9) 0.046(8) 0.067(10) -0.018(7) -0.004(7) -0.007(7)
C(20) 0.040(7) 0.060(8) 0.034(7) 0.014(7) 0.001(5) -0.004(6)
C(21) 0.063(9) 0.059(9) 0.023(6) 0.015(8) 0.005(6) 0.006(6)
C(22) 0.064(9) 0.044(7) 0.037(7) -0.001(7) 0.019(6) 0.002(6)

loop_
_atom_type_symbol
_atom_type_description
_atom_type_scat_dispersion_real
_atom_type_scat_dispersion_imag
_atom_type_scat_source
C C 0.003 0.002
;
International Tables for Crystallography
(1992, Vol. C, Tables 4.2.6.8 and 6.1.1.4)
;
H H 0.000 0.000
;
International Tables for Crystallography
(1992, Vol. C, Table 6.1.1.4)
;
Br Br -0.290 2.459
;
International Tables for Crystallography
(1992, Vol. C, Tables 4.2.6.8 and 6.1.1.4)
;
S S 0.125 0.123
;
International Tables for Crystallography
(1992, Vol. C, Tables 4.2.6.8 and 6.1.1.4)
;

loop_
_geom_angle_atom_site_label_1
_geom_angle_atom_site_label_2
_geom_angle_atom_site_label_3
_geom_angle
_geom_angle_publ_flag
_geom_angle_site_symmetry_1
_geom_angle_site_symmetry_2
_geom_angle_site_symmetry_3
C(1) S(1) C(11) 101.5(5) yes . . .
C(9) S(2) C(17) 102.3(5) yes . . .
S(1) C(1) C(2) 118.9(8) yes . . .
S(1) C(1) C(10) 122.3(8) yes . . .
C(2) C(1) C(10) 118.8(10) yes . . .
C(1) C(2) C(3) 123.5(11) yes . . .
C(2) C(3) C(4) 119.5(10) yes . . .
Br(4) C(4) C(3) 118.4(8) yes . . .
Br(4) C(4) C(5) 120.7(8) yes . . .
C(3) C(4) C(5) 120.8(10) yes . . .
C(4) C(5) C(6) 121.0(10) yes . . .
C(4) C(5) C(10) 119.2(9) yes . . .
C(6) C(5) C(10) 119.8(10) yes . . .
C(5) C(6) C(7) 121.1(11) yes . . .
C(6) C(7) C(8) 120.4(11) yes . . .
Br(8) C(8) C(7) 116.7(8) yes . . .
Br(8) C(8) C(9) 121.6(8) yes . . .
C(7) C(8) C(9) 121.7(10) yes . . .
S(2) C(9) C(8) 117.7(8) yes . . .
S(2) C(9) C(10) 121.6(8) yes . . .
C(8) C(9) C(10) 120.3(9) yes . . .
C(1) C(10) C(5) 117.6(9) yes . . .
C(1) C(10) C(9) 126.0(10) yes . . .
C(5) C(10) C(9) 116.4(9) yes . . .
S(1) C(11) C(12) 120.9(9) yes . . .
S(1) C(11) C(16) 122.1(9) yes . . .
C(12) C(11) C(16) 117.0(11) yes . . .
C(11) C(12) C(13) 122.7(13) yes . . .
C(12) C(13) C(14) 117.4(12) yes . . .
Br(14) C(14) C(13) 118.5(10) yes . . .
Br(14) C(14) C(15) 119.1(10) yes . . .
C(13) C(14) C(15) 122.4(12) yes . . .
C(14) C(15) C(16) 117.7(12) yes . . .
C(11) C(16) C(15) 122.8(11) yes . . .
S(2) C(17) C(18) 122.0(8) yes . . .
S(2) C(17) C(22) 117.0(9) yes . . .
C(18) C(17) C(22) 120.9(11) yes . . .
C(17) C(18) C(19) 117.8(12) yes . . .
C(18) C(19) C(20) 121.2(13) yes . . .
Br(20) C(20) C(19) 119.2(11) yes . . .
Br(20) C(20) C(21) 120.9(9) yes . . .
C(19) C(20) C(21) 119.8(12) yes . . .
C(20) C(21) C(22) 121.5(12) yes . . .
C(17) C(22) C(21) 118.7(12) yes . . .
C(1) C(2) H(2) 118.2 no . . .
C(3) C(2) H(2) 118.2 no . . .
C(2) C(3) H(3) 120.3 no . . .
C(4) C(3) H(3) 120.3 no . . .
C(5) C(6) H(6) 119.5 no . . .
C(7) C(6) H(6) 119.4 no . . .
C(6) C(7) H(7) 119.8 no . . .
C(8) C(7) H(7) 119.8 no . . .
C(11) C(12) H(12) 118.6 no . . .
C(13) C(12) H(12) 118.6 no . . .
C(12) C(13) H(13) 121.3 no . . .
C(14) C(13) H(13) 121.3 no . . .
C(14) C(15) H(15) 121.2 no . . .
C(16) C(15) H(15) 121.2 no . . .
C(11) C(16) H(16) 118.6 no . . .
C(15) C(16) H(16) 118.6 no . . .
C(17) C(18) H(18) 121.1 no . . .
C(19) C(18) H(18) 121.1 no . . .
C(18) C(19) H(19) 119.4 no . . .
C(20) C(19) H(19) 119.4 no . . .
C(20) C(21) H(21) 119.2 no . . .
C(22) C(21) H(21) 119.2 no . . .
C(17) C(22) H(22) 120.7 no . . .
C(21) C(22) H(22) 120.7 no . . .

loop_
_geom_bond_atom_site_label_1
_geom_bond_atom_site_label_2
_geom_bond_distance
_geom_bond_publ_flag
_geom_bond_site_symmetry_1
_geom_bond_site_symmetry_2
Br(4) C(4) 1.902(11) yes . .
Br(8) C(8) 1.895(11) yes . .
Br(14) C(14) 1.912(13) yes . .
Br(20) C(20) 1.897(13) yes . .
S(1) C(1) 1.787(11) yes . .
S(1) C(11) 1.761(12) yes . .
S(2) C(9) 1.780(11) yes . .
S(2) C(17) 1.777(11) yes . .
C(1) C(2) 1.365(16) yes . .
C(1) C(10) 1.442(15) yes . .
C(2) C(3) 1.388(16) yes . .
C(3) C(4) 1.370(16) yes . .
C(4) C(5) 1.417(15) yes . .
C(5) C(6) 1.438(16) yes . .
C(5) C(10) 1.453(15) yes . .
C(6) C(7) 1.340(18) yes . .
C(7) C(8) 1.386(16) yes . .
C(8) C(9) 1.402(16) yes . .
C(9) C(10) 1.431(15) yes . .
C(11) C(12) 1.375(18) yes . .
C(11) C(16) 1.417(17) yes . .
C(12) C(13) 1.39(2) yes . .
C(13) C(14) 1.39(2) yes . .
C(14) C(15) 1.399(18) yes . .
C(15) C(16) 1.354(19) yes . .
C(17) C(18) 1.383(18) yes . .
C(17) C(22) 1.398(17) yes . .
C(18) C(19) 1.41(2) yes . .
C(19) C(20) 1.36(2) yes . .
C(20) C(21) 1.36(2) yes . .
C(21) C(22) 1.373(19) yes . .
C(2) H(2) 0.950 no . .
C(3) H(3) 0.950 no . .
C(6) H(6) 0.950 no . .
C(7) H(7) 0.950 no . .
C(12) H(12) 0.950 no . .
C(13) H(13) 0.950 no . .
C(15) H(15) 0.950 no . .
C(16) H(16) 0.950 no . .
C(18) H(18) 0.950 no . .
C(19) H(19) 0.950 no . .
C(21) H(21) 0.950 no . .
C(22) H(22) 0.950 no . .

loop_
_geom_contact_atom_site_label_1
_geom_contact_atom_site_label_2
_geom_contact_distance
_geom_contact_publ_flag
_geom_contact_site_symmetry_1
_geom_contact_site_symmetry_2
Br(8) C(20) 3.584(13) ? . 7_545
Br(8) C(21) 3.436(14) ? . 7_545
S(2) C(7) 3.413(12) ? . 1_565
S(2) C(8) 3.595(12) ? . 1_565
C(1) C(6) 3.578(16) ? . 1_565
C(6) C(1) 3.578(16) ? . 1_545
C(7) S(2) 3.413(12) ? . 1_545
C(8) S(2) 3.595(12) ? . 1_545
C(12) C(15) 3.507(19) ? . 1_545
C(15) C(12) 3.507(19) ? . 1_565
C(20) Br(8) 3.584(14) ? . 7_545
C(21) Br(8) 3.436(14) ? . 7_545
Br(4) H(2) 3.597 ? . 1_545
Br(4) H(7) 2.986 ? . 6_555
Br(4) H(21) 3.062 ? . 4_555
Br(8) H(21) 3.379 ? . 7_545
Br(8) H(22) 3.217 ? . 7_555
Br(14) H(2) 3.281 ? . 2_555
Br(14) H(3) 3.239 ? . 2_565
Br(20) H(3) 3.195 ? . 4_554
Br(20) H(13) 3.246 ? . 3_555
S(1) H(18) 2.836 ? . 1_565
S(1) H(19) 3.566 ? . 1_565
S(2) H(7) 3.174 ? . 1_565
C(1) H(6) 3.542 ? . 1_565
C(1) H(16) 3.033 ? . 1_545
C(2) H(16) 2.965 ? . 1_545
C(3) H(16) 3.087 ? . 1_545
C(4) H(2) 3.585 ? . 1_545
C(4) H(7) 2.980 ? . 6_555
C(4) H(16) 3.236 ? . 1_545
C(5) H(6) 3.218 ? . 6_555
C(5) H(7) 3.220 ? . 6_555
C(5) H(16) 3.355 ? . 1_545
C(6) H(6) 2.983 ? . 6_555
C(6) H(7) 3.358 ? . 6_555
C(7) H(6) 3.165 ? . 6_555
C(8) H(6) 3.443 ? . 6_555
C(9) H(7) 3.411 ? . 1_565
C(10) H(16) 3.310 ? . 1_545
C(12) H(15) 3.123 ? . 1_545
C(12) H(16) 3.447 ? . 1_545
C(13) H(15) 3.076 ? . 1_545
C(15) H(12) 3.136 ? . 1_565
C(15) H(13) 3.388 ? . 1_565
C(16) H(12) 3.132 ? . 1_565
C(19) H(22) 3.279 ? . 1_545
C(22) H(19) 3.233 ? . 1_565
H(2) Br(4) 3.597 ? . 1_565
H(2) Br(14) 3.281 ? . 2_555
H(2) C(4) 3.585 ? . 1_565
H(2) H(16) 3.410 ? . 1_545
H(3) Br(14) 3.239 ? . 2_545
H(3) Br(20) 3.195 ? . 4_555
H(3) H(16) 3.589 ? . 1_545
H(6) C(1) 3.542 ? . 1_545
H(6) C(5) 3.218 ? . 6_545
H(6) C(6) 2.983 ? . 6_545
H(6) C(7) 3.165 ? . 6_545
H(6) C(8) 3.443 ? . 6_545
H(6) H(6) 3.270 ? . 6_545
H(6) H(6) 3.270 ? . 6_555
H(6) H(7) 3.216 ? . 6_555
H(7) Br(4) 2.986 ? . 6_545
H(7) S(2) 3.174 ? . 1_545
H(7) C(4) 2.980 ? . 6_545
H(7) C(5) 3.220 ? . 6_545
H(7) C(6) 3.358 ? . 6_545
H(7) C(9) 3.411 ? . 1_545
H(7) H(6) 3.216 ? . 6_545
H(12) C(15) 3.136 ? . 1_545
H(12) C(16) 3.132 ? . 1_545
H(12) H(15) 3.015 ? . 1_545
H(12) H(16) 2.998 ? . 1_545
H(13) Br(20) 3.246 ? . 3_555
H(13) C(15) 3.388 ? . 1_545
H(13) H(15) 2.928 ? . 1_545
H(15) C(12) 3.123 ? . 1_565
H(15) C(13) 3.076 ? . 1_565
H(15) H(12) 3.015 ? . 1_565
H(15) H(13) 2.928 ? . 1_565
H(15) H(15) 2.994 ? . 2_555
H(16) C(1) 3.033 ? . 1_565
H(16) C(2) 2.965 ? . 1_565
H(16) C(3) 3.087 ? . 1_565
H(16) C(4) 3.236 ? . 1_565
H(16) C(5) 3.355 ? . 1_565
H(16) C(10) 3.310 ? . 1_565
H(16) C(12) 3.447 ? . 1_565
H(16) H(2) 3.410 ? . 1_565
H(16) H(3) 3.589 ? . 1_565
H(16) H(12) 2.998 ? . 1_565
H(16) H(18) 3.599 ? . 1_565
H(18) S(1) 2.836 ? . 1_545
H(18) H(16) 3.599 ? . 1_545
H(19) S(1) 3.566 ? . 1_545
H(19) C(22) 3.233 ? . 1_545
H(19) H(22) 3.156 ? . 1_545
H(21) Br(4) 3.062 ? . 4_554
H(21) Br(8) 3.379 ? . 7_545
H(22) Br(8) 3.217 ? . 7_555
H(22) C(19) 3.279 ? . 1_565
H(22) H(19) 3.156 ? . 1_565
H(22) H(22) 3.408 ? . 7_555
S(1) S(2) 2.935(4) ? . .

loop_
_geom_torsion_atom_site_label_1
_geom_torsion_atom_site_label_2
_geom_torsion_atom_site_label_3
_geom_torsion_atom_site_label_4
_geom_torsion
_geom_torsion_publ_flag
_geom_torsion_site_symmetry_1
_geom_torsion_site_symmetry_2
_geom_torsion_site_symmetry_3
_geom_torsion_site_symmetry_4
C(1) S(1) C(11) C(12) -88.5(11) ? . . . .
C(1) S(1) C(11) C(16) 94.5(10) ? . . . .
C(11) S(1) C(1) C(2) -23.2(10) ? . . . .
C(11) S(1) C(1) C(10) 155.1(9) ? . . . .
C(9) S(2) C(17) C(18) 16.8(12) ? . . . .
C(9) S(2) C(17) C(22) -166.0(10) ? . . . .
C(17) S(2) C(9) C(8) 81.9(9) ? . . . .
C(17) S(2) C(9) C(10) -105.3(9) ? . . . .
S(1) C(1) C(2) C(3) 172.6(9) ? . . . .
S(1) C(1) C(10) C(5) -170.2(8) ? . . . .
S(1) C(1) C(10) C(9) 8.6(16) ? . . . .
C(2) C(1) C(10) C(5) 8.1(15) ? . . . .
C(2) C(1) C(10) C(9) -173.1(10) ? . . . .
C(10) C(1) C(2) C(3) -5.7(17) ? . . . .
C(1) C(2) C(3) C(4) -0.2(13) ? . . . .
C(2) C(3) C(4) Br(4) -178.1(8) ? . . . .
C(2) C(3) C(4) C(5) 3.6(16) ? . . . .
Br(4) C(4) C(5) C(6) -0.1(12) ? . . . .
Br(4) C(4) C(5) C(10) -179.1(7) ? . . . .
C(3) C(4) C(5) C(6) 178.1(10) ? . . . .
C(3) C(4) C(5) C(10) -0.9(16) ? . . . .
C(4) C(5) C(6) C(7) 179.8(8) ? . . . .
C(4) C(5) C(10) C(1) -4.9(15) ? . . . .
C(4) C(5) C(10) C(9) 176.2(9) ? . . . .
C(6) C(5) C(10) C(1) 176.1(10) ? . . . .
C(6) C(5) C(10) C(9) -2.8(15) ? . . . .
C(10) C(5) C(6) C(7) -1.2(17) ? . . . .
C(5) C(6) C(7) C(8) 5.4(18) ? . . . .
C(6) C(7) C(8) Br(8) 176.4(9) ? . . . .
C(6) C(7) C(8) C(9) -5.5(18) ? . . . .
Br(8) C(8) C(9) S(2) -7.9(12) ? . . . .
Br(8) C(8) C(9) C(10) 179.2(8) ? . . . .
C(7) C(8) C(9) S(2) 174.0(9) ? . . . .
C(7) C(8) C(9) C(10) 1.2(16) ? . . . .
S(2) C(9) C(10) C(1) 11.5(15) ? . . . .
S(2) C(9) C(10) C(5) -169.7(8) ? . . . .
C(8) C(9) C(10) C(1) -176.0(10) ? . . . .
C(8) C(9) C(10) C(5) 2.8(15) ? . . . .
S(1) C(11) C(12) C(13) -177.7(11) ? . . . .
S(1) C(11) C(16) C(15) 176.3(10) ? . . . .
C(12) C(11) C(16) C(15) -0.9(18) ? . . . .
C(16) C(11) C(12) C(13) -0.5(15) ? . . . .
C(11) C(12) C(13) C(14) 2(2) ? . . . .
C(12) C(13) C(14) Br(14) 178.2(10) ? . . . .
C(12) C(13) C(14) C(15) -2(2) ? . . . .
Br(14) C(14) C(15) C(16) -179.4(9) ? . . . .
C(13) C(14) C(15) C(16) 0.9(19) ? . . . .
C(14) C(15) C(16) C(11) 0.6(16) ? . . . .
S(2) C(17) C(18) C(19) 178.9(10) ? . . . .
S(2) C(17) C(22) C(21) -177.7(11) ? . . . .
C(18) C(17) C(22) C(21) -0.4(15) ? . . . .
C(22) C(17) C(18) C(19) 1.8(19) ? . . . .
C(17) C(18) C(19) C(20) -4(2) ? . . . .
C(18) C(19) C(20) Br(20) -179.9(9) ? . . . .
C(18) C(19) C(20) C(21) 4(2) ? . . . .
Br(20) C(20) C(21) C(22) -178.6(11) ? . . . .
C(19) C(20) C(21) C(22) -3(2) ? . . . .
C(20) C(21) C(22) C(17) 0.9(19) ? . . . .

loop_
_cod_related_entry_id
_cod_related_entry_database
_cod_related_entry_code
1 ChemSpider 30661013
